data_1568703
loop_
_publ_author_name
'Horiuchi, Sachio'
'Minemawari, Hiromi'
'Ishibashi, Shoji'

_publ_section_title
;
 Competition of polar and antipolar states hidden behind a variety of
 polarization switching modes in hydrogen-bonded molecular chains.
;
_journal_issue 6
_journal_name_full 'Materials horizons'
_journal_page_first 2149
_journal_page_last 2159
_journal_paper_doi 10.1039/d2mh01530g
_journal_volume 10
_journal_year 2023
_chemical_formula_moiety 'C7 H6 N4'
_chemical_formula_sum 'C7 H6 N4'
_chemical_formula_weight 146.15
_chemical_name_common PHTZ
_chemical_name_systematic 5-phenyl-1H-tetrazole
_space_group_crystal_system orthorhombic
_space_group_IT_number 40
_space_group_name_Hall 'A 2 -2a'
_space_group_name_H-M_alt 'A m a 2'
_atom_sites_solution_hydrogens geom
_atom_sites_solution_primary direct
_atom_sites_solution_secondary difmap
_audit_update_record
;
2023-02-21 deposited with the CCDC.	2023-03-01 downloaded from the CCDC.
;
_cell_angle_alpha 90.0000
_cell_angle_beta 90.0000
_cell_angle_gamma 90.0000
_cell_formula_units_Z 4
_cell_length_a 9.8121(7)
_cell_length_b 15.2562(14)
_cell_length_c 4.5459(4)
_cell_measurement_reflns_used 1124
_cell_measurement_temperature 296
_cell_measurement_theta_max 29.10
_cell_measurement_theta_min 2.66
_cell_volume 680.50(10)
_computing_cell_refinement 'CrysAlisPro 1.171.41.99a (Rigaku OD, 2021)'
_computing_data_collection 'CrysAlisPro 1.171.41.99a (Rigaku OD, 2021)'
_computing_data_reduction 'CrysAlisPro 1.171.41.99a (Rigaku OD, 2021)'
_computing_molecular_graphics 'CrystalStructure 4.2.4'
_computing_publication_material 'CrystalStructure 4.2.4 (Rigaku, 2016)'
_computing_structure_refinement 'SHELXL Version 2018/3 (Sheldrick, 2008)'
_computing_structure_solution 'SIR92 (Altomare, et al., 1994)'
_diffrn_ambient_temperature 296
_diffrn_measured_fraction_theta_full 1.000
_diffrn_measured_fraction_theta_max 1.000
_diffrn_measurement_device_type 'Rigaku XtaLAB P200'
_diffrn_measurement_method \w
_diffrn_radiation_type 'Mo K\a'
_diffrn_radiation_wavelength 0.71075
_diffrn_reflns_av_R_equivalents 0.0144
_diffrn_reflns_Laue_measured_fraction_full 1.000
_diffrn_reflns_Laue_measured_fraction_max 1.000
_diffrn_reflns_limit_h_max 12
_diffrn_reflns_limit_h_min -12
_diffrn_reflns_limit_k_max 19
_diffrn_reflns_limit_k_min -19
_diffrn_reflns_limit_l_max 5
_diffrn_reflns_limit_l_min -5
_diffrn_reflns_number 2102
_diffrn_reflns_point_group_measured_fraction_full 0.926
_diffrn_reflns_point_group_measured_fraction_max 0.913
_diffrn_reflns_theta_full 25.242
_diffrn_reflns_theta_max 27.484
_diffrn_reflns_theta_min 2.670
_diffrn_standards_number 0
_exptl_absorpt_coefficient_mu 0.096
_exptl_absorpt_correction_type none
_exptl_crystal_colour colorless
_exptl_crystal_density_diffrn 1.426
_exptl_crystal_density_method 'not measured'
_exptl_crystal_description plate
_exptl_crystal_F_000 304.00
_exptl_crystal_preparation antiferroelectric-like
_exptl_crystal_recrystallization_method 'Re-crystallisation from solvent: methanol'
_exptl_crystal_size_max 0.497
_exptl_crystal_size_mid 0.459
_exptl_crystal_size_min 0.122
_refine_diff_density_max 0.14
_refine_diff_density_min -0.14
_refine_ls_abs_structure_details
;
 Flack x determined using 225 quotients [(I+)-(I-)]/[(I+)+(I-)]
 (Parsons, Flack and Wagner, Acta Cryst. B69 (2013) 249-259).
;
_refine_ls_abs_structure_Flack -0.4(10)
_refine_ls_extinction_coef 0.012(4)
_refine_ls_extinction_method SHELXL
_refine_ls_goodness_of_fit_ref 1.049
_refine_ls_hydrogen_treatment mixed
_refine_ls_number_parameters 60
_refine_ls_number_reflns 756
_refine_ls_number_restraints 1
_refine_ls_R_factor_all 0.0354
_refine_ls_R_factor_gt 0.0297
_refine_ls_shift/su_max 0.000
_refine_ls_structure_factor_coef Fsqd
_refine_ls_weighting_details 'w = 1/[\s^2^(Fo^2^)+(0.0386P)^2^+0.0808P] where P=(Fo^2^+2Fc^2^)/3'
_refine_ls_weighting_scheme calc
_refine_ls_wR_factor_gt 0.0709
_refine_ls_wR_factor_ref 0.0732
_reflns_Friedel_coverage 0.622
_reflns_Friedel_fraction_full 0.829
_reflns_Friedel_fraction_max 0.801
_reflns_number_gt 668
_reflns_number_total 756
_reflns_threshold_expression F^2^>2.0\s(F^2^)
_cod_data_source_file d2mh01530g2.cif
_cod_data_source_block PHTZ
_cod_depositor_comments 'Adding full bibliography for 1568697--1568703.cif.'
_cod_database_code 1568703

loop_
_space_group_symop_id
_space_group_symop_operation_xyz
1 +X,+Y,+Z
2 -X,-Y,+Z
3 1/2-X,+Y,+Z
4 1/2+X,-Y,+Z
5 +X,1/2+Y,1/2+Z
6 -X,1/2-Y,1/2+Z
7 1/2-X,1/2+Y,1/2+Z
8 1/2+X,1/2-Y,1/2+Z

loop_
_atom_site_label
_atom_site_type_symbol
_atom_site_fract_x
_atom_site_fract_y
_atom_site_fract_z
_atom_site_U_iso_or_equiv
_atom_site_adp_type
_atom_site_occupancy
_atom_site_site_symmetry_order
_atom_site_calc_flag
_atom_site_refinement_flags_posn
_atom_site_refinement_flags_adp
_atom_site_refinement_flags_occupancy
_atom_site_disorder_assembly
_atom_site_disorder_group
N1 N 0.14135(14) -0.01804(10) -0.1314(4) 0.0433(4) Uani 1 1 d . . . . .
N2 N 0.18436(14) -0.07962(9) -0.3239(4) 0.0480(5) Uani 1 1 d . . . . .
C1 C 0.250000 0.02018(16) -0.0123(5) 0.0342(6) Uani 1 2 d S T P . .
C2 C 0.250000 0.09126(16) 0.2020(6) 0.0382(6) Uani 1 2 d S T P . .
C3 C 0.12813(18) 0.12596(13) 0.3057(4) 0.0484(5) Uani 1 1 d . . . . .
H2 H 0.045676 0.103350 0.239181 0.058 Uiso 1 1 calc R U . . .
C4 C 0.1288(2) 0.19328(13) 0.5052(5) 0.0603(6) Uani 1 1 d . . . . .
H3 H 0.046709 0.215966 0.573771 0.072 Uiso 1 1 calc R U . . .
C5 C 0.250000 0.22752(19) 0.6048(8) 0.0614(8) Uani 1 2 d S T P . .
H4 H 0.249999 0.273580 0.738818 0.074 Uiso 1 2 calc R U P . .
H1 H 0.055(4) -0.007(3) -0.105(10) 0.050(11) Uiso 0.5 1 d . . P . .

loop_
_atom_site_aniso_label
_atom_site_aniso_U_11
_atom_site_aniso_U_22
_atom_site_aniso_U_33
_atom_site_aniso_U_23
_atom_site_aniso_U_13
_atom_site_aniso_U_12
N1 0.0280(7) 0.0502(9) 0.0517(10) 0.0039(8) -0.0030(8) -0.0024(6)
N2 0.0384(7) 0.0472(8) 0.0584(11) 0.0001(8) -0.0035(8) -0.0013(6)
C1 0.0259(11) 0.0413(13) 0.0355(13) 0.0112(12) 0.000 0.000
C2 0.0331(11) 0.0469(13) 0.0347(15) 0.0111(13) 0.000 0.000
C3 0.0391(10) 0.0589(11) 0.0472(12) 0.0019(10) -0.0013(9) 0.0077(8)
C4 0.0658(15) 0.0638(13) 0.0513(13) 0.0007(11) 0.0037(11) 0.0195(11)
C5 0.096(2) 0.0452(15) 0.0430(17) 0.0019(14) 0.000 0.000

loop_
_atom_type_symbol
_atom_type_description
_atom_type_scat_dispersion_real
_atom_type_scat_dispersion_imag
_atom_type_scat_source
C C 0.0033 0.0016
;
International Tables for Crystallography
(Vol. C, Tables 4.2.6.8 and 6.1.1.4)
;
H H 0.0000 0.0000
;
International Tables for Crystallography
(Vol. C, Table 6.1.1.4)
;
N N 0.0061 0.0033
;
International Tables for Crystallography
(Vol. C, Tables 4.2.6.8 and 6.1.1.4)
;

loop_
_geom_angle_atom_site_label_1
_geom_angle_atom_site_label_2
_geom_angle_atom_site_label_3
_geom_angle
_geom_angle_site_symmetry_1
_geom_angle_site_symmetry_3
_geom_angle_publ_flag
C1 N1 N2 108.54(14) . . ?
C1 N1 H1 130(3) . . ?
N2 N1 H1 121(3) . . ?
N2 N2 N1 108.20(8) 3 . ?
N1 C1 N1 106.5(2) . 3 ?
N1 C1 C2 126.73(10) . . ?
N1 C1 C2 126.73(10) 3 . ?
C3 C2 C3 118.7(2) . 3 ?
C3 C2 C1 120.66(12) . . ?
C3 C2 C1 120.66(12) 3 . ?
C4 C3 C2 120.40(19) . . ?
C4 C3 H2 119.8 . . ?
C2 C3 H2 119.8 . . ?
C3 C4 C5 120.4(2) . . ?
C3 C4 H3 119.8 . . ?
C5 C4 H3 119.8 . . ?
C4 C5 C4 119.7(3) 3 . ?
C4 C5 H4 120.2 3 . ?
C4 C5 H4 120.2 . . ?

loop_
_geom_bond_atom_site_label_1
_geom_bond_atom_site_label_2
_geom_bond_distance
_geom_bond_site_symmetry_2
_geom_bond_publ_flag
N1 C1 1.3302(19) . ?
N1 N2 1.352(2) . ?
N1 H1 0.87(3) . ?
N2 N2 1.288(3) 3 ?
C1 C2 1.458(3) . ?
C2 C3 1.390(2) . ?
C2 C3 1.390(2) 3 ?
C3 C4 1.370(3) . ?
C3 H2 0.9300 . ?
C4 C5 1.376(3) . ?
C4 H3 0.9300 . ?
C5 H4 0.9300 . ?

loop_
_geom_hbond_atom_site_label_D
_geom_hbond_atom_site_label_H
_geom_hbond_atom_site_label_A
_geom_hbond_site_symmetry_D
_geom_hbond_site_symmetry_H
_geom_hbond_site_symmetry_A
_geom_hbond_distance_DA
_geom_hbond_distance_DH
_geom_hbond_distance_HA
_geom_hbond_angle_DHA
_geom_hbond_publ_flag
N1 H1 N1 . . 2_555 2.828(2) 0.87(4) 1.97(4) 169(4) no

loop_
_geom_torsion_atom_site_label_1
_geom_torsion_atom_site_label_2
_geom_torsion_atom_site_label_3
_geom_torsion_atom_site_label_4
_geom_torsion
_geom_torsion_site_symmetry_1
_geom_torsion_site_symmetry_2
_geom_torsion_site_symmetry_3
_geom_torsion_site_symmetry_4
_geom_torsion_publ_flag
C1 N1 N2 N2 0.06(16) . . . 3 ?
N2 N1 C1 N1 -0.1(3) . . . 3 ?
N2 N1 C1 C2 178.7(2) . . . . ?
N1 C1 C2 C3 0.5(3) . . . . ?
N1 C1 C2 C3 179.1(2) 3 . . . ?
N1 C1 C2 C3 -179.1(2) . . . 3 ?
N1 C1 C2 C3 -0.5(3) 3 . . 3 ?
C3 C2 C3 C4 0.3(4) 3 . . . ?
C1 C2 C3 C4 -179.4(2) . . . . ?
C2 C3 C4 C5 0.2(3) . . . . ?
C3 C4 C5 C4 -0.6(5) . . . 3 ?
